data_4036871
loop_
_publ_author_name
'Tanimoto, Hiroki'
'Shitaoka, Takashi'
'Yokoyama, Keiichi'
'Morimoto, Tsumoru'
'Nishiyama, Yasuhiro'
'Kakiuchi, Kiyomi'

_publ_section_title
;
 Formal [3+2] Cycloaddition of Nitrosoallenes with Carbonyl and Nitrile
 Compounds to Form Functional Cyclic Nitrones.
;
_journal_issue 19
_journal_name_full 'The Journal of organic chemistry'
_journal_page_first 8722
_journal_page_last 8735
_journal_paper_doi 10.1021/acs.joc.6b00758
_journal_volume 81
_journal_year 2016
_chemical_formula_moiety 'C26 H27 N O6'
_chemical_formula_sum 'C26 H27 N O6'
_chemical_formula_weight 449.50
_space_group_crystal_system triclinic
_space_group_IT_number 2
_space_group_name_Hall '-P 1'
_space_group_name_H-M_alt 'P -1'
_atom_sites_solution_hydrogens geom
_atom_sites_solution_primary direct
_atom_sites_solution_secondary difmap
_cell_angle_alpha 72.9557(7)
_cell_angle_beta 71.8991(7)
_cell_angle_gamma 66.7618(7)
_cell_formula_units_Z 2
_cell_length_a 10.51957(19)
_cell_length_b 10.61682(19)
_cell_length_c 11.9118(2)
_cell_measurement_reflns_used 17100
_cell_measurement_temperature 123
_cell_measurement_theta_max 27.50
_cell_measurement_theta_min 3.07
_cell_volume 1139.57(4)
_computing_cell_refinement 'RAPID AUTO'
_computing_data_collection 'RAPID AUTO (Rigaku, ????)'
_computing_data_reduction 'RAPID AUTO'
_computing_molecular_graphics 'CrystalStructure 4.1'
_computing_publication_material 'CrystalStructure 4.1 (Rigaku, 2014)'
_computing_structure_refinement 'SHELXL2013 (Sheldrick, 2008)'
_computing_structure_solution 'SIR2011 (Burla, et al., 2012)'
_diffrn_ambient_temperature 123
_diffrn_detector_area_resol_mean 10.000
_diffrn_measured_fraction_theta_full 0.998
_diffrn_measured_fraction_theta_max 0.999
_diffrn_measurement_device_type 'Rigaku R-AXIS RAPID'
_diffrn_measurement_method \w
_diffrn_radiation_type 'Mo K\a'
_diffrn_radiation_wavelength 0.71075
_diffrn_reflns_av_R_equivalents 0.0156
_diffrn_reflns_Laue_measured_fraction_full 0.998
_diffrn_reflns_Laue_measured_fraction_max 0.999
_diffrn_reflns_limit_h_max 13
_diffrn_reflns_limit_h_min -13
_diffrn_reflns_limit_k_max 13
_diffrn_reflns_limit_k_min -13
_diffrn_reflns_limit_l_max 15
_diffrn_reflns_limit_l_min -15
_diffrn_reflns_number 19832
_diffrn_reflns_point_group_measured_fraction_full 0.998
_diffrn_reflns_point_group_measured_fraction_max 0.999
_diffrn_reflns_theta_full 25.242
_diffrn_reflns_theta_max 27.485
_diffrn_reflns_theta_min 3.070
_diffrn_standards_number 0
_exptl_absorpt_coefficient_mu 0.093
_exptl_absorpt_correction_T_max 0.987
_exptl_absorpt_correction_T_min 0.892
_exptl_absorpt_correction_type multi-scan
_exptl_absorpt_process_details 'ABSCOR (Rigaku, 1995)'
_exptl_crystal_colour colorless
_exptl_crystal_density_diffrn 1.310
_exptl_crystal_density_method 'not measured'
_exptl_crystal_description block
_exptl_crystal_F_000 476.00
_exptl_crystal_size_max 0.190
_exptl_crystal_size_mid 0.180
_exptl_crystal_size_min 0.140
_refine_diff_density_max 0.41
_refine_diff_density_min -0.19
_refine_ls_extinction_method none
_refine_ls_goodness_of_fit_ref 1.093
_refine_ls_hydrogen_treatment constr
_refine_ls_number_parameters 301
_refine_ls_number_reflns 5231
_refine_ls_number_restraints 0
_refine_ls_R_factor_all 0.0388
_refine_ls_R_factor_gt 0.0351
_refine_ls_shift/su_max 0.000
_refine_ls_structure_factor_coef Fsqd
_refine_ls_weighting_details 'w = 1/[\s^2^(Fo^2^)+(0.0468P)^2^+0.3523P] where P=(Fo^2^+2Fc^2^)/3'
_refine_ls_weighting_scheme calc
_refine_ls_wR_factor_gt 0.0902
_refine_ls_wR_factor_ref 0.0946
_reflns_number_gt 4719
_reflns_number_total 5231
_reflns_threshold_expression F^2^>2.0\s(F^2^)
_cod_data_source_file jo6b00758_si_002.cif
_cod_data_source_block TS_02_090
_cod_original_cell_volume 1139.58(4)
_cod_database_code 4036871
_shelxl_res_file
;
TITL TS_02_090
CELL  0.71075 10.51957 10.61682 11.91183 72.95570 71.89910 66.76180
ZERR  2 0.00019 0.00019 0.00022 0.00070 0.00070 0.00070
LATT 1
SFAC C H N O
UNIT 52 54 2 12
L.S. 5
FMAP 2
PLAN -20
WPDB -2
HTAB
BOND $H
CONF
LIST 4
TEMP -150.0
ACTA
SIZE 0.190 0.180 0.140
WGHT    0.046800    0.352300
FVAR       1.74251
O1    4    0.539569    0.381064    0.695720    11.00000    0.01997    0.03016 =
         0.02793   -0.00937   -0.00496   -0.01429
O2    4    0.070469    0.408673    0.800292    11.00000    0.01611    0.02506 =
         0.02912   -0.01403   -0.00317   -0.00343
O3    4    0.485251    0.272391    0.426178    11.00000    0.01558    0.02320 =
         0.01505   -0.00138   -0.00325   -0.00931
O4    4    0.678102    0.275923    0.465381    11.00000    0.01623    0.02991 =
         0.02239   -0.00501   -0.00204   -0.01075
O5    4    0.354022    0.083658    0.417841    11.00000    0.02341    0.01868 =
         0.02269   -0.00800   -0.00745   -0.00257
O6    4    0.190777    0.293144    0.373656    11.00000    0.02707    0.01728 =
         0.02923   -0.00085   -0.01849   -0.00754
N1    3    0.439263    0.341417    0.696458    11.00000    0.01709    0.01700 =
         0.01603   -0.00249   -0.00595   -0.00785
C1    1    0.486698    0.223922    0.632206    11.00000    0.01320    0.01467 =
         0.01564   -0.00282   -0.00435   -0.00422
AFIX  13
H1    2    0.552058    0.139160    0.674721    11.00000   -1.20000
AFIX   0
C2    1    0.305645    0.398671    0.750146    11.00000    0.01791    0.01489 =
         0.01562   -0.00233   -0.00653   -0.00458
C3    1    0.192972    0.343521    0.758459    11.00000    0.01626    0.01682 =
         0.01563   -0.00398   -0.00515   -0.00436
C4    1    0.238351    0.200163    0.725930    11.00000    0.01234    0.01441 =
         0.01432   -0.00257   -0.00337   -0.00400
C5    1    0.367069    0.187283    0.618492    11.00000    0.01226    0.01236 =
         0.01384   -0.00201   -0.00432   -0.00330
AFIX  13
H5    2    0.407051    0.087363    0.609540    11.00000   -1.20000
AFIX   0
C6    1    0.340957    0.278203    0.493310    11.00000    0.01344    0.01556 =
         0.01355   -0.00125   -0.00374   -0.00582
C7    1    0.564161    0.262536    0.501122    11.00000    0.01577    0.01586 =
         0.01780   -0.00344   -0.00430   -0.00511
C8    1    0.252270    0.432000    0.486068    11.00000    0.02159    0.01350 =
         0.01927   -0.00089   -0.00932   -0.00522
AFIX 137
H8A   2    0.255551    0.478400    0.401457    11.00000   -1.20000
H8B   2    0.290244    0.475791    0.523920    11.00000   -1.20000
H8C   2    0.153823    0.440990    0.528155    11.00000   -1.20000
AFIX   0
C9    1    0.296532    0.204784    0.425060    11.00000    0.01551    0.01685 =
         0.01230   -0.00144   -0.00315   -0.00653
C10   1    0.140545    0.236726    0.305750    11.00000    0.04367    0.02566 =
         0.04143   -0.00122   -0.02956   -0.01450
AFIX 137
H10A  2    0.073442    0.313138    0.261706    11.00000   -1.20000
H10B  2    0.093017    0.171761    0.361005    11.00000   -1.20000
H10C  2    0.221140    0.187049    0.248526    11.00000   -1.20000
AFIX   0
C11   1    0.271401    0.518347    0.808772    11.00000    0.02228    0.01501 =
         0.02040   -0.00498   -0.00728   -0.00530
AFIX  23
H11A  2    0.170289    0.576213    0.813179    11.00000   -1.20000
H11B  2    0.329510    0.577569    0.758993    11.00000   -1.20000
AFIX   0
C12   1    0.299811    0.468095    0.935910    11.00000    0.02357    0.01889 =
         0.01793   -0.00471   -0.00438   -0.00830
AFIX  23
H12A  2    0.239030    0.411714    0.986260    11.00000   -1.20000
H12B  2    0.399975    0.407016    0.931592    11.00000   -1.20000
AFIX   0
C13   1    0.270947    0.588465    0.995568    11.00000    0.02684    0.02470 =
         0.02281   -0.01068   -0.00302   -0.00975
AFIX  23
H13A  2    0.329325    0.646765    0.944022    11.00000   -1.20000
H13B  2    0.169925    0.647736    1.002690    11.00000   -1.20000
AFIX   0
C14   1    0.304371    0.537057    1.120002    11.00000    0.03422    0.04383 =
         0.02180   -0.01408   -0.00159   -0.01936
AFIX 137
H14A  2    0.288618    0.617292    1.153592    11.00000   -1.20000
H14B  2    0.403661    0.476335    1.113642    11.00000   -1.20000
H14C  2    0.242355    0.484443    1.172890    11.00000   -1.20000
AFIX   0
C15   1    0.276938    0.095473    0.842254    11.00000    0.01906    0.01801 =
         0.01481   -0.00141   -0.00510   -0.00847
C16   1    0.406061   -0.012129    0.844904    11.00000    0.02090    0.01972 =
         0.01957    0.00077   -0.00499   -0.00725
AFIX  43
H16   2    0.477804   -0.022341    0.773041    11.00000   -1.20000
AFIX   0
C17   1    0.431069   -0.105255    0.952353    11.00000    0.02956    0.02401 =
         0.02849    0.00565   -0.01387   -0.00978
AFIX  43
H17   2    0.520292   -0.177476    0.953244    11.00000   -1.20000
AFIX   0
C18   1    0.327433   -0.093477    1.057378    11.00000    0.04332    0.03295 =
         0.01962    0.00764   -0.01450   -0.01999
AFIX  43
H18   2    0.344974   -0.156914    1.130400    11.00000   -1.20000
AFIX   0
C19   1    0.197748    0.011800    1.055009    11.00000    0.03983    0.04371 =
         0.01682    0.00011   -0.00038   -0.01621
AFIX  43
H19   2    0.125270    0.019714    1.126564    11.00000   -1.20000
AFIX   0
C20   1    0.172784    0.105943    0.948821    11.00000    0.02507    0.03310 =
         0.01967   -0.00210   -0.00132   -0.00665
AFIX  43
H20   2    0.083637    0.178442    0.948694    11.00000   -1.20000
AFIX   0
C21   1    0.125607    0.166781    0.694178    11.00000    0.01374    0.01686 =
         0.01281   -0.00242   -0.00186   -0.00667
C22   1    0.159632    0.028329    0.684100    11.00000    0.01421    0.01642 =
         0.01900   -0.00399   -0.00340   -0.00368
AFIX  43
H22   2    0.246030   -0.039529    0.701748    11.00000   -1.20000
AFIX   0
C23   1    0.069286   -0.011301    0.648791    11.00000    0.01848    0.01622 =
         0.02087   -0.00531   -0.00254   -0.00703
AFIX  43
H23   2    0.094666   -0.105276    0.641210    11.00000   -1.20000
AFIX   0
C24   1   -0.058394    0.086635    0.624522    11.00000    0.01820    0.02126 =
         0.01790   -0.00299   -0.00472   -0.01038
AFIX  43
H24   2   -0.120464    0.060029    0.600102    11.00000   -1.20000
AFIX   0
C25   1   -0.094550    0.223309    0.636178    11.00000    0.01646    0.01777 =
         0.02299   -0.00154   -0.00818   -0.00487
AFIX  43
H25   2   -0.182490    0.290047    0.620936    11.00000   -1.20000
AFIX   0
C26   1   -0.003038    0.263830    0.670083    11.00000    0.01653    0.01449 =
         0.02204   -0.00305   -0.00543   -0.00467
AFIX  43
H26   2   -0.028530    0.358135    0.676796    11.00000   -1.20000
AFIX   0
HKLF 4
 
REM  TS_02_090
REM R1 =  0.0351 for    4719 Fo > 4sig(Fo)  and  0.0388 for all    5231 data
REM    301 parameters refined using      0 restraints
 
END  
     
WGHT      0.0469      0.3507 

REM Instructions for potential hydrogen bonds
EQIV $1 -x+1, -y, -z+1
HTAB C1 O5_$1
HTAB C5 O5_$1
HTAB C8 N1

REM Highest difference peak  0.409,  deepest hole -0.187,  1-sigma level  0.043
Q1    1   0.3144  0.2395  0.4623  11.00000  0.05    0.41
Q2    1   0.3000  0.1969  0.6760  11.00000  0.05    0.38
Q3    1   0.2141  0.2708  0.7325  11.00000  0.05    0.38
Q4    1   0.4218  0.2024  0.6317  11.00000  0.05    0.37
Q5    1   0.3428  0.2354  0.5611  11.00000  0.05    0.37
Q6    1   0.2805  0.4556  0.7790  11.00000  0.05    0.37
Q7    1   0.5270  0.2480  0.5694  11.00000  0.05    0.35
Q8    1   0.2682  0.1498  0.7868  11.00000  0.05    0.34
Q9    1   0.2924  0.3448  0.4940  11.00000  0.05    0.32
Q10   1   0.2575  0.3668  0.7565  11.00000  0.05    0.32
Q11   1   0.1784  0.1850  0.7130  11.00000  0.05    0.31
Q12   1   0.1208  0.0164  0.6488  11.00000  0.05    0.30
Q13   1   0.1399  0.0987  0.6849  11.00000  0.05    0.29
Q14   1   0.2862  0.4994  0.8724  11.00000  0.05    0.29
Q15   1   0.0584  0.2037  0.6955  11.00000  0.05    0.29
Q16   1   0.4032 -0.0730  0.8976  11.00000  0.05    0.28
Q17   1  -0.0784  0.1450  0.6499  11.00000  0.05    0.28
Q18   1   0.0003  0.0401  0.6583  11.00000  0.05    0.27
Q19   1  -0.0662  0.2302  0.6756  11.00000  0.05    0.27
Q20   1   0.2758  0.5304  0.9611  11.00000  0.05    0.27
;

loop_
_symmetry_equiv_pos_site_id
_space_group_symop_operation_xyz
1 +X,+Y,+Z
2 -X,-Y,-Z

loop_
_atom_site_label
_atom_site_type_symbol
_atom_site_fract_x
_atom_site_fract_y
_atom_site_fract_z
_atom_site_U_iso_or_equiv
_atom_site_adp_type
_atom_site_occupancy
_atom_site_site_symmetry_multiplicity
_atom_site_calc_flag
_atom_site_refinement_flags
O1 O 0.53957(8) 0.38106(9) 0.69572(7) 0.02332(18) Uani 1 2 d .
O2 O 0.07047(8) 0.40867(8) 0.80029(7) 0.02298(18) Uani 1 2 d .
O3 O 0.48525(8) 0.27239(8) 0.42618(6) 0.01760(16) Uani 1 2 d .
O4 O 0.67810(8) 0.27592(8) 0.46538(7) 0.02243(17) Uani 1 2 d .
O5 O 0.35402(8) 0.08366(8) 0.41784(7) 0.02155(17) Uani 1 2 d .
O6 O 0.19078(9) 0.29314(8) 0.37366(7) 0.02231(17) Uani 1 2 d .
N1 N 0.43926(9) 0.34142(9) 0.69646(8) 0.01561(17) Uani 1 2 d .
C1 C 0.48670(10) 0.22392(10) 0.63221(9) 0.01439(19) Uani 1 2 d .
C2 C 0.30565(11) 0.39867(10) 0.75015(9) 0.0159(2) Uani 1 2 d .
C3 C 0.19297(11) 0.34352(10) 0.75846(9) 0.0160(2) Uani 1 2 d .
C4 C 0.23835(10) 0.20016(10) 0.72593(9) 0.01379(19) Uani 1 2 d .
C5 C 0.36707(10) 0.18728(10) 0.61849(8) 0.01286(19) Uani 1 2 d .
C6 C 0.34096(10) 0.27820(10) 0.49331(8) 0.01405(19) Uani 1 2 d .
C7 C 0.56416(11) 0.26254(10) 0.50112(9) 0.0164(2) Uani 1 2 d .
C8 C 0.25227(11) 0.43200(10) 0.48607(9) 0.0177(2) Uani 1 2 d .
C9 C 0.29653(10) 0.20478(10) 0.42506(8) 0.01483(19) Uani 1 2 d .
C10 C 0.14055(15) 0.23673(13) 0.30575(12) 0.0322(3) Uani 1 2 d .
C11 C 0.27140(12) 0.51835(11) 0.80877(9) 0.0185(2) Uani 1 2 d .
C12 C 0.29981(12) 0.46809(11) 0.93591(9) 0.0195(2) Uani 1 2 d .
C13 C 0.27095(13) 0.58846(12) 0.99557(10) 0.0236(2) Uani 1 2 d .
C14 C 0.30437(14) 0.53706(15) 1.12000(11) 0.0306(3) Uani 1 2 d .
C15 C 0.27694(11) 0.09547(11) 0.84225(9) 0.0166(2) Uani 1 2 d .
C16 C 0.40606(12) -0.01213(11) 0.84490(10) 0.0209(2) Uani 1 2 d .
C17 C 0.43107(13) -0.10525(12) 0.95235(11) 0.0277(2) Uani 1 2 d .
C18 C 0.32743(15) -0.09348(13) 1.05738(11) 0.0307(3) Uani 1 2 d .
C19 C 0.19775(15) 0.01180(15) 1.05501(11) 0.0356(3) Uani 1 2 d .
C20 C 0.17278(13) 0.10594(13) 0.94882(10) 0.0286(3) Uani 1 2 d .
C21 C 0.12561(10) 0.16678(10) 0.69418(8) 0.01434(19) Uani 1 2 d .
C22 C 0.15963(11) 0.02833(11) 0.68410(9) 0.0170(2) Uani 1 2 d .
C23 C 0.06929(11) -0.01130(11) 0.64879(9) 0.0182(2) Uani 1 2 d .
C24 C -0.05839(11) 0.08664(11) 0.62452(9) 0.0179(2) Uani 1 2 d .
C25 C -0.09455(11) 0.22331(11) 0.63618(10) 0.0190(2) Uani 1 2 d .
C26 C -0.00304(11) 0.26383(11) 0.67008(9) 0.0177(2) Uani 1 2 d .
H1 H 0.55206 0.13916 0.67472 0.0173 Uiso 1 2 calc R
H5 H 0.40705 0.08736 0.60954 0.0154 Uiso 1 2 calc R
H8A H 0.25555 0.4784 0.40146 0.0212 Uiso 1 2 calc R
H8B H 0.29024 0.47579 0.52392 0.0212 Uiso 1 2 calc R
H8C H 0.15382 0.44099 0.52815 0.0212 Uiso 1 2 calc R
H10A H 0.07344 0.31314 0.26171 0.0387 Uiso 1 2 calc R
H10B H 0.09302 0.17176 0.361 0.0387 Uiso 1 2 calc R
H10C H 0.22114 0.18705 0.24853 0.0387 Uiso 1 2 calc R
H11A H 0.17029 0.57621 0.81318 0.0222 Uiso 1 2 calc R
H11B H 0.32951 0.57757 0.75899 0.0222 Uiso 1 2 calc R
H12A H 0.23903 0.41171 0.98626 0.0234 Uiso 1 2 calc R
H12B H 0.39998 0.40702 0.93159 0.0234 Uiso 1 2 calc R
H13A H 0.32932 0.64677 0.94402 0.0283 Uiso 1 2 calc R
H13B H 0.16993 0.64774 1.00269 0.0283 Uiso 1 2 calc R
H14A H 0.28862 0.61729 1.15359 0.0367 Uiso 1 2 calc R
H14B H 0.40366 0.47634 1.11364 0.0367 Uiso 1 2 calc R
H14C H 0.24235 0.48444 1.17289 0.0367 Uiso 1 2 calc R
H16 H 0.4778 -0.02234 0.77304 0.0250 Uiso 1 2 calc R
H17 H 0.52029 -0.17748 0.95324 0.0333 Uiso 1 2 calc R
H18 H 0.34497 -0.15691 1.1304 0.0368 Uiso 1 2 calc R
H19 H 0.12527 0.01971 1.12656 0.0427 Uiso 1 2 calc R
H20 H 0.08364 0.17844 0.94869 0.0343 Uiso 1 2 calc R
H22 H 0.24603 -0.03953 0.70175 0.0203 Uiso 1 2 calc R
H23 H 0.09467 -0.10528 0.64121 0.0218 Uiso 1 2 calc R
H24 H -0.12046 0.06003 0.6001 0.0215 Uiso 1 2 calc R
H25 H -0.18249 0.29005 0.62094 0.0228 Uiso 1 2 calc R
H26 H -0.02853 0.35814 0.6768 0.0212 Uiso 1 2 calc R

loop_
_atom_site_aniso_label
_atom_site_aniso_U_11
_atom_site_aniso_U_22
_atom_site_aniso_U_33
_atom_site_aniso_U_12
_atom_site_aniso_U_13
_atom_site_aniso_U_23
O1 0.0200(4) 0.0302(4) 0.0279(4) -0.0143(3) -0.0050(3) -0.0094(3)
O2 0.0161(4) 0.0251(4) 0.0291(4) -0.0034(3) -0.0032(3) -0.0140(3)
O3 0.0156(4) 0.0232(4) 0.0150(3) -0.0093(3) -0.0032(3) -0.0014(3)
O4 0.0162(4) 0.0299(4) 0.0224(4) -0.0107(3) -0.0020(3) -0.0050(3)
O5 0.0234(4) 0.0187(4) 0.0227(4) -0.0026(3) -0.0075(3) -0.0080(3)
O6 0.0271(4) 0.0173(4) 0.0292(4) -0.0075(3) -0.0185(3) -0.0008(3)
N1 0.0171(4) 0.0170(4) 0.0160(4) -0.0078(3) -0.0060(3) -0.0025(3)
C1 0.0132(4) 0.0147(4) 0.0156(5) -0.0042(4) -0.0043(4) -0.0028(4)
C2 0.0179(5) 0.0149(5) 0.0156(5) -0.0046(4) -0.0065(4) -0.0023(4)
C3 0.0163(5) 0.0168(5) 0.0156(4) -0.0044(4) -0.0052(4) -0.0040(4)
C4 0.0123(4) 0.0144(4) 0.0143(4) -0.0040(4) -0.0034(4) -0.0026(4)
C5 0.0123(4) 0.0124(4) 0.0138(4) -0.0033(3) -0.0043(3) -0.0020(3)
C6 0.0134(5) 0.0156(5) 0.0136(4) -0.0058(4) -0.0037(4) -0.0013(4)
C7 0.0158(5) 0.0159(5) 0.0178(5) -0.0051(4) -0.0043(4) -0.0034(4)
C8 0.0216(5) 0.0135(5) 0.0193(5) -0.0052(4) -0.0093(4) -0.0009(4)
C9 0.0155(5) 0.0169(5) 0.0123(4) -0.0065(4) -0.0032(4) -0.0014(4)
C10 0.0437(7) 0.0257(6) 0.0414(7) -0.0145(5) -0.0296(6) -0.0012(5)
C11 0.0223(5) 0.0150(5) 0.0204(5) -0.0053(4) -0.0073(4) -0.0050(4)
C12 0.0236(5) 0.0189(5) 0.0179(5) -0.0083(4) -0.0044(4) -0.0047(4)
C13 0.0268(6) 0.0247(5) 0.0228(5) -0.0098(5) -0.0030(4) -0.0107(4)
C14 0.0342(7) 0.0438(7) 0.0218(6) -0.0194(6) -0.0016(5) -0.0141(5)
C15 0.0191(5) 0.0180(5) 0.0148(5) -0.0085(4) -0.0051(4) -0.0014(4)
C16 0.0209(5) 0.0197(5) 0.0196(5) -0.0073(4) -0.0050(4) 0.0008(4)
C17 0.0296(6) 0.0240(6) 0.0285(6) -0.0098(5) -0.0139(5) 0.0056(5)
C18 0.0433(7) 0.0330(6) 0.0196(5) -0.0200(6) -0.0145(5) 0.0076(5)
C19 0.0398(7) 0.0437(8) 0.0168(5) -0.0162(6) -0.0004(5) 0.0001(5)
C20 0.0251(6) 0.0331(6) 0.0197(5) -0.0066(5) -0.0013(5) -0.0021(5)
C21 0.0137(5) 0.0169(5) 0.0128(4) -0.0067(4) -0.0019(3) -0.0024(3)
C22 0.0142(5) 0.0164(5) 0.0190(5) -0.0037(4) -0.0034(4) -0.0040(4)
C23 0.0185(5) 0.0162(5) 0.0209(5) -0.0070(4) -0.0025(4) -0.0053(4)
C24 0.0182(5) 0.0213(5) 0.0179(5) -0.0104(4) -0.0047(4) -0.0030(4)
C25 0.0165(5) 0.0178(5) 0.0230(5) -0.0049(4) -0.0082(4) -0.0015(4)
C26 0.0165(5) 0.0145(5) 0.0220(5) -0.0047(4) -0.0054(4) -0.0031(4)

loop_
_atom_type_symbol
_atom_type_description
_atom_type_scat_dispersion_real
_atom_type_scat_dispersion_imag
_atom_type_scat_source
C C 0.0033 0.0016
;
International Tables for Crystallography
(Vol. C, Tables 4.2.6.8 and 6.1.1.4)
;
H H 0.0000 0.0000
;
International Tables for Crystallography
(Vol. C, Table 6.1.1.4)
;
N N 0.0061 0.0033
;
International Tables for Crystallography
(Vol. C, Tables 4.2.6.8 and 6.1.1.4)
;
O O 0.0106 0.0060
;
International Tables for Crystallography
(Vol. C, Tables 4.2.6.8 and 6.1.1.4)
;

loop_
_geom_angle_atom_site_label_1
_geom_angle_atom_site_label_2
_geom_angle_atom_site_label_3
_geom_angle
_geom_angle_publ_flag
C6 O3 C7 110.43(7) yes
C9 O6 C10 116.46(9) yes
O1 N1 C1 113.89(8) yes
O1 N1 C2 123.08(11) yes
C1 N1 C2 123.03(11) yes
N1 C1 C5 114.66(7) yes
N1 C1 C7 110.76(9) yes
C5 C1 C7 103.11(9) yes
N1 C2 C3 122.13(11) yes
N1 C2 C11 117.74(12) yes
C3 C2 C11 120.05(9) yes
O2 C3 C2 118.31(11) yes
O2 C3 C4 123.37(12) yes
C2 C3 C4 118.02(8) yes
C3 C4 C5 108.40(9) yes
C3 C4 C15 103.61(9) yes
C3 C4 C21 116.74(8) yes
C5 C4 C15 112.23(7) yes
C5 C4 C21 108.17(9) yes
C15 C4 C21 107.74(9) yes
C1 C5 C4 115.22(10) yes
C1 C5 C6 102.11(8) yes
C4 C5 C6 117.66(7) yes
O3 C6 C5 101.78(7) yes
O3 C6 C8 106.63(8) yes
O3 C6 C9 103.72(7) yes
C5 C6 C8 118.48(8) yes
C5 C6 C9 111.73(9) yes
C8 C6 C9 112.62(9) yes
O3 C7 O4 122.62(9) yes
O3 C7 C1 109.08(10) yes
O4 C7 C1 128.19(12) yes
O5 C9 O6 125.12(12) yes
O5 C9 C6 123.59(9) yes
O6 C9 C6 111.27(9) yes
C2 C11 C12 111.71(8) yes
C11 C12 C13 112.60(9) yes
C12 C13 C14 112.06(10) yes
C4 C15 C16 123.80(8) yes
C4 C15 C20 117.76(8) yes
C16 C15 C20 118.35(9) yes
C15 C16 C17 120.48(9) yes
C16 C17 C18 120.66(10) yes
C17 C18 C19 119.20(11) yes
C18 C19 C20 120.46(11) yes
C15 C20 C19 120.84(10) yes
C4 C21 C22 116.37(8) yes
C4 C21 C26 125.21(10) yes
C22 C21 C26 118.36(12) yes
C21 C22 C23 121.13(9) yes
C22 C23 C24 119.93(11) yes
C23 C24 C25 119.57(13) yes
C24 C25 C26 120.61(10) yes
C21 C26 C25 120.40(11) yes
N1 C1 H1 109.366 no
C5 C1 H1 109.362 no
C7 C1 H1 109.361 no
C1 C5 H5 107.065 no
C4 C5 H5 107.062 no
C6 C5 H5 107.065 no
C6 C8 H8A 109.470 no
C6 C8 H8B 109.473 no
C6 C8 H8C 109.472 no
H8A C8 H8B 109.471 no
H8A C8 H8C 109.466 no
H8B C8 H8C 109.475 no
O6 C10 H10A 109.475 no
O6 C10 H10B 109.474 no
O6 C10 H10C 109.473 no
H10A C10 H10B 109.465 no
H10A C10 H10C 109.476 no
H10B C10 H10C 109.464 no
C2 C11 H11A 109.277 no
C2 C11 H11B 109.275 no
C12 C11 H11A 109.274 no
C12 C11 H11B 109.278 no
H11A C11 H11B 107.946 no
C11 C12 H12A 109.079 no
C11 C12 H12B 109.076 no
C13 C12 H12A 109.075 no
C13 C12 H12B 109.068 no
H12A C12 H12B 107.835 no
C12 C13 H13A 109.201 no
C12 C13 H13B 109.201 no
C14 C13 H13A 109.201 no
C14 C13 H13B 109.198 no
H13A C13 H13B 107.887 no
C13 C14 H14A 109.475 no
C13 C14 H14B 109.470 no
C13 C14 H14C 109.469 no
H14A C14 H14B 109.469 no
H14A C14 H14C 109.474 no
H14B C14 H14C 109.471 no
C15 C16 H16 119.760 no
C17 C16 H16 119.762 no
C16 C17 H17 119.674 no
C18 C17 H17 119.671 no
C17 C18 H18 120.400 no
C19 C18 H18 120.397 no
C18 C19 H19 119.772 no
C20 C19 H19 119.770 no
C15 C20 H20 119.576 no
C19 C20 H20 119.581 no
C21 C22 H22 119.435 no
C23 C22 H22 119.436 no
C22 C23 H23 120.038 no
C24 C23 H23 120.037 no
C23 C24 H24 120.215 no
C25 C24 H24 120.218 no
C24 C25 H25 119.698 no
C26 C25 H25 119.693 no
C21 C26 H26 119.796 no
C25 C26 H26 119.807 no

loop_
_geom_bond_atom_site_label_1
_geom_bond_atom_site_label_2
_geom_bond_distance
_geom_bond_publ_flag
O1 N1 1.2780(16) yes
O2 C3 1.2194(11) yes
O3 C6 1.4656(12) yes
O3 C7 1.3543(16) yes
O4 C7 1.1916(15) yes
O5 C9 1.2023(13) yes
O6 C9 1.3249(12) yes
O6 C10 1.446(2) yes
N1 C1 1.4907(16) yes
N1 C2 1.3225(12) yes
C1 C5 1.5209(18) yes
C1 C7 1.5389(13) yes
C2 C3 1.4827(19) yes
C2 C11 1.4948(18) yes
C3 C4 1.5336(16) yes
C4 C5 1.5394(12) yes
C4 C15 1.5526(13) yes
C4 C21 1.5376(18) yes
C5 C6 1.5595(12) yes
C6 C8 1.5197(13) yes
C6 C9 1.5434(19) yes
C11 C12 1.5328(16) yes
C12 C13 1.5240(19) yes
C13 C14 1.5220(18) yes
C15 C16 1.3900(13) yes
C15 C20 1.3953(14) yes
C16 C17 1.3954(15) yes
C17 C18 1.3806(16) yes
C18 C19 1.3832(17) yes
C19 C20 1.3878(16) yes
C21 C22 1.4017(16) yes
C21 C26 1.3940(13) yes
C22 C23 1.387(2) yes
C23 C24 1.3899(14) yes
C24 C25 1.3853(17) yes
C25 C26 1.395(2) yes
C1 H1 1.000 no
C5 H5 1.000 no
C8 H8A 0.980 no
C8 H8B 0.980 no
C8 H8C 0.980 no
C10 H10A 0.980 no
C10 H10B 0.980 no
C10 H10C 0.980 no
C11 H11A 0.990 no
C11 H11B 0.990 no
C12 H12A 0.990 no
C12 H12B 0.990 no
C13 H13A 0.990 no
C13 H13B 0.990 no
C14 H14A 0.980 no
C14 H14B 0.980 no
C14 H14C 0.980 no
C16 H16 0.950 no
C17 H17 0.950 no
C18 H18 0.950 no
C19 H19 0.950 no
C20 H20 0.950 no
C22 H22 0.950 no
C23 H23 0.950 no
C24 H24 0.950 no
C25 H25 0.950 no
C26 H26 0.950 no

loop_
_geom_contact_atom_site_label_1
_geom_contact_atom_site_label_2
_geom_contact_distance
_geom_contact_publ_flag
_geom_contact_site_symmetry_2
O1 O4 2.9875(12) no .
O1 C7 2.8468(16) no .
O1 C11 2.7279(12) no .
O1 C12 3.2600(12) no .
O2 N1 3.5271(12) no .
O2 C5 3.5983(11) no .
O2 C11 2.8245(18) no .
O2 C15 3.1663(12) no .
O2 C20 3.1207(13) no .
O2 C21 2.9667(15) no .
O2 C26 2.9069(18) no .
O3 O5 2.8836(15) no .
O3 O6 3.2589(14) no .
O3 N1 3.3574(13) no .
O4 N1 3.1335(11) no .
O4 C5 3.5543(13) no .
O4 C6 3.4487(15) no .
O5 C5 2.9675(16) no .
O5 C10 2.6792(17) no .
O5 C21 3.5359(11) no .
O5 C22 3.2267(12) no .
O6 C8 2.6139(18) no .
O6 C21 3.5977(11) no .
O6 C26 3.4791(12) no .
N1 C4 2.9276(17) no .
N1 C6 3.2296(17) no .
N1 C8 3.3515(16) no .
N1 C12 3.1919(15) no .
N1 C15 3.4304(16) no .
C1 C3 2.9253(13) no .
C1 C8 3.1791(14) no .
C1 C15 3.1516(14) no .
C1 C16 3.1684(14) no .
C2 C5 2.8641(17) no .
C2 C6 3.5138(17) no .
C2 C7 3.5613(13) no .
C2 C8 3.2595(17) no .
C2 C15 3.1856(16) no .
C3 C6 3.2026(14) no .
C3 C8 3.0360(14) no .
C3 C12 3.430(2) no .
C3 C16 3.5803(13) no .
C3 C20 2.8844(15) no .
C3 C26 3.053(2) no .
C4 C8 3.1851(13) no .
C4 C9 3.4321(15) no .
C5 C16 2.9290(13) no .
C5 C22 3.0485(18) no .
C5 C26 3.5364(15) no .
C6 C21 3.0567(13) no .
C7 C8 3.0906(14) no .
C7 C9 3.5208(19) no .
C8 C21 3.5589(14) no .
C9 C21 3.1472(12) no .
C9 C22 3.3292(13) no .
C9 C26 3.5554(12) no .
C15 C18 2.8044(15) no .
C15 C22 2.916(2) no .
C16 C19 2.7669(16) no .
C16 C21 3.5221(16) no .
C16 C22 3.507(2) no .
C17 C20 2.7604(15) no .
C20 C21 3.0656(17) no .
C20 C22 3.539(2) no .
C21 C24 2.805(2) no .
C22 C25 2.7656(14) no .
C23 C26 2.7814(17) no .
O1 O3 3.4726(12) no 2_666
O1 C8 3.3744(14) no 2_666
O1 C14 3.571(2) no 2_667
O1 C25 3.4692(12) no 1_655
O3 O1 3.4726(12) no 2_666
O4 C11 3.3725(12) no 2_666
O4 C23 3.3026(12) no 2_656
O4 C24 3.4572(14) no 1_655
O4 C25 3.3874(17) no 1_655
O5 C1 3.1669(13) no 2_656
O5 C5 3.2173(11) no 2_656
O5 C7 3.3350(13) no 2_656
O5 C16 3.4226(13) no 2_656
O6 C14 3.5882(15) no 1_554
C1 O5 3.1669(13) no 2_656
C5 O5 3.2173(11) no 2_656
C7 O5 3.3350(13) no 2_656
C8 O1 3.3744(14) no 2_666
C8 C25 3.4426(13) no 2_566
C11 O4 3.3725(12) no 2_666
C14 O1 3.571(2) no 2_667
C14 O6 3.5882(15) no 1_556
C16 O5 3.4226(13) no 2_656
C23 O4 3.3026(12) no 2_656
C24 O4 3.4572(14) no 1_455
C24 C24 3.5840(17) no 2_556
C25 O1 3.4692(12) no 1_455
C25 O4 3.3874(17) no 1_455
C25 C8 3.4426(13) no 2_566
O1 H1 2.6010 no .
O1 H8B 3.4822 no .
O1 H11B 2.4602 no .
O1 H12B 2.7744 no .
O2 H8B 3.4476 no .
O2 H8C 3.0355 no .
O2 H11A 2.4544 no .
O2 H12A 3.2527 no .
O2 H20 2.5437 no .
O2 H26 2.3220 no .
O3 H1 3.0518 no .
O3 H5 2.6362 no .
O3 H8A 2.5697 no .
O3 H8B 2.5925 no .
O3 H8C 3.2486 no .
O4 H1 2.7252 no .
O5 H5 2.5276 no .
O5 H10B 2.7621 no .
O5 H10C 2.5435 no .
O5 H22 3.2604 no .
O6 H8A 2.4540 no .
O6 H8B 3.5858 no .
O6 H8C 2.6017 no .
N1 H5 3.3224 no .
N1 H8B 2.6898 no .
N1 H11A 3.1897 no .
N1 H11B 2.5397 no .
N1 H12A 3.5583 no .
N1 H12B 2.9492 no .
N1 H16 3.5833 no .
C1 H8B 2.8912 no .
C1 H16 2.6801 no .
C2 H1 3.0799 no .
C2 H8B 2.6138 no .
C2 H8C 3.3328 no .
C2 H12A 2.7106 no .
C2 H12B 2.6792 no .
C3 H1 3.5259 no .
C3 H5 3.3358 no .
C3 H8B 2.8075 no .
C3 H8C 2.7328 no .
C3 H11A 2.6395 no .
C3 H11B 3.3270 no .
C3 H12A 3.2199 no .
C3 H20 2.6781 no .
C3 H26 2.7265 no .
C4 H1 2.9961 no .
C4 H8B 3.3118 no .
C4 H8C 2.9757 no .
C4 H16 2.7651 no .
C4 H20 2.6452 no .
C4 H22 2.6112 no .
C4 H26 2.7870 no .
C5 H8A 3.4571 no .
C5 H8B 2.8096 no .
C5 H8C 2.9118 no .
C5 H16 2.5659 no .
C5 H22 2.9391 no .
C6 H1 3.2102 no .
C7 H5 2.7477 no .
C7 H8A 3.4828 no .
C7 H8B 2.8686 no .
C8 H5 3.4401 no .
C8 H26 3.3340 no .
C9 H5 2.5637 no .
C9 H8A 2.7041 no .
C9 H8B 3.3849 no .
C9 H8C 2.7820 no .
C9 H10A 3.1642 no .
C9 H10B 2.6557 no .
C9 H10C 2.5441 no .
C9 H22 3.5862 no .
C11 H8B 3.4881 no .
C11 H13A 2.7164 no .
C11 H13B 2.7447 no .
C12 H14A 3.3641 no .
C12 H14B 2.7027 no .
C12 H14C 2.7401 no .
C13 H11A 2.7499 no .
C13 H11B 2.7186 no .
C14 H12A 2.7252 no .
C14 H12B 2.6968 no .
C15 H1 3.0824 no .
C15 H5 2.6933 no .
C15 H17 3.2714 no .
C15 H19 3.2742 no .
C15 H22 2.6595 no .
C16 H1 2.6742 no .
C16 H5 2.6889 no .
C16 H18 3.2708 no .
C16 H20 3.2514 no .
C16 H22 2.8788 no .
C17 H19 3.2423 no .
C18 H16 3.2647 no .
C18 H20 3.2584 no .
C19 H17 3.2422 no .
C20 H16 3.2532 no .
C20 H18 3.2641 no .
C20 H22 3.4579 no .
C21 H5 2.6770 no .
C21 H8C 3.0686 no .
C21 H20 2.9574 no .
C21 H23 3.2840 no .
C21 H25 3.2740 no .
C22 H5 2.7350 no .
C22 H24 3.2631 no .
C22 H26 3.2627 no .
C23 H10B 3.3966 no .
C23 H25 3.2555 no .
C24 H10B 3.0940 no .
C24 H22 3.2587 no .
C24 H26 3.2686 no .
C25 H10B 3.3344 no .
C25 H23 3.2570 no .
C26 H8C 2.8232 no .
C26 H20 3.4831 no .
C26 H22 3.2593 no .
C26 H24 3.2724 no .
H1 H5 2.2092 no .
H1 H16 2.0574 no .
H5 H16 2.1425 no .
H5 H22 2.3807 no .
H8B H11B 3.4675 no .
H8C H26 2.4283 no .
H10B H24 3.2725 no .
H11A H12A 2.3754 no .
H11A H12B 2.8743 no .
H11A H13A 3.0137 no .
H11A H13B 2.5826 no .
H11B H12A 2.8745 no .
H11B H12B 2.4002 no .
H11B H13A 2.5185 no .
H11B H13B 3.0088 no .
H12A H13A 2.8672 no .
H12A H13B 2.3681 no .
H12A H14B 2.9922 no .
H12A H14C 2.5721 no .
H12B H13A 2.3902 no .
H12B H13B 2.8671 no .
H12B H14A 3.5806 no .
H12B H14B 2.5012 no .
H12B H14C 3.0058 no .
H13A H14A 2.3445 no .
H13A H14B 2.3854 no .
H13A H14C 2.8600 no .
H13B H14A 2.3727 no .
H13B H14B 2.8604 no .
H13B H14C 2.3566 no .
H16 H17 2.3373 no .
H16 H22 2.9030 no .
H17 H18 2.3316 no .
H18 H19 2.3357 no .
H19 H20 2.3285 no .
H20 H26 3.5352 no .
H22 H23 2.3299 no .
H23 H24 2.3435 no .
H24 H25 2.3342 no .
H25 H26 2.3375 no .
O1 H8A 2.8612 no 2_666
O1 H8B 3.0440 no 2_666
O1 H14A 2.9237 no 2_667
O1 H14B 3.3730 no 2_667
O1 H18 2.7967 no 2_657
O1 H25 2.6330 no 1_655
O2 H10A 2.7291 no 2_566
O2 H13B 2.9908 no 2_567
O2 H14C 2.9717 no 2_567
O3 H11B 2.9864 no 2_666
O3 H22 3.2314 no 2_656
O4 H8B 2.8270 no 2_666
O4 H11A 3.4135 no 2_666
O4 H11B 2.6771 no 2_666
O4 H22 3.3556 no 2_656
O4 H23 2.5794 no 2_656
O4 H24 2.9057 no 1_655
O4 H25 2.7626 no 1_655
O5 H1 2.6069 no 2_656
O5 H5 2.4407 no 2_656
O5 H16 2.4866 no 2_656
O5 H24 3.4474 no 2_556
O6 H14C 2.7119 no 1_554
O6 H26 3.3657 no 2_566
N1 H18 3.2054 no 2_657
C1 H18 3.5462 no 2_657
C7 H8B 3.5694 no 2_666
C7 H11B 3.1614 no 2_666
C7 H22 3.4724 no 2_656
C7 H23 3.4194 no 2_656
C7 H24 3.5122 no 1_655
C7 H25 3.5281 no 1_655
C8 H25 2.7457 no 2_566
C8 H26 3.2300 no 2_566
C9 H5 3.4398 no 2_656
C9 H14C 3.5586 no 1_554
C9 H16 3.2443 no 2_656
C10 H11A 3.5704 no 2_566
C10 H14C 3.0491 no 1_554
C10 H23 3.1155 no 2_556
C10 H24 3.0880 no 2_556
C11 H10A 3.5994 no 2_566
C12 H14B 3.2451 no 2_667
C12 H17 3.0662 no 2_657
C13 H14B 3.1276 no 2_667
C13 H20 3.5523 no 2_567
C14 H8A 3.1386 no 1_556
C14 H12B 3.2340 no 2_667
C14 H13A 3.5145 no 2_667
C14 H14B 3.4315 no 2_667
C14 H18 3.4811 no 1_565
C14 H26 3.1911 no 2_567
C16 H10C 3.5804 no 2_656
C17 H12B 3.1259 no 2_657
C17 H13A 3.2450 no 1_545
C18 H12B 3.4302 no 2_657
C18 H13A 3.3988 no 1_545
C18 H14A 3.0895 no 1_545
C19 H10C 3.4734 no 1_556
C20 H13B 3.5102 no 2_567
C22 H19 3.2651 no 2_557
C23 H10B 2.8925 no 2_556
C23 H19 2.8211 no 2_557
C23 H24 3.0058 no 2_556
C24 H10B 2.8567 no 2_556
C24 H18 3.4930 no 2_557
C24 H19 2.8160 no 2_557
C24 H23 3.2447 no 2_556
C24 H24 3.1822 no 2_556
C25 H8A 2.9165 no 2_566
C25 H8B 3.4291 no 2_566
C25 H8C 3.4406 no 2_566
C25 H14A 3.1439 no 2_567
C25 H18 3.3064 no 2_557
C25 H19 3.2503 no 2_557
C26 H8A 3.0943 no 2_566
C26 H8C 3.4611 no 2_566
C26 H14A 3.1098 no 2_567
C26 H14C 3.4168 no 2_567
H1 O5 2.6069 no 2_656
H1 H10C 3.3914 no 2_656
H1 H18 2.9288 no 2_657
H1 H24 3.1008 no 1_655
H1 H25 3.5484 no 1_655
H5 O5 2.4407 no 2_656
H5 C9 3.4398 no 2_656
H5 H5 3.2984 no 2_656
H8A O1 2.8612 no 2_666
H8A C14 3.1386 no 1_554
H8A C25 2.9165 no 2_566
H8A C26 3.0943 no 2_566
H8A H14A 2.8683 no 1_554
H8A H14B 3.2985 no 1_554
H8A H14C 2.7499 no 1_554
H8A H25 2.2265 no 2_566
H8A H26 2.5978 no 2_566
H8B O1 3.0440 no 2_666
H8B O4 2.8270 no 2_666
H8B C7 3.5694 no 2_666
H8B C25 3.4291 no 2_566
H8B H25 2.6305 no 2_566
H8C C25 3.4406 no 2_566
H8C C26 3.4611 no 2_566
H8C H8C 3.1858 no 2_566
H8C H25 2.9619 no 2_566
H8C H26 2.9957 no 2_566
H10A O2 2.7291 no 2_566
H10A C11 3.5994 no 2_566
H10A H11A 2.6795 no 2_566
H10A H12A 3.2817 no 1_554
H10A H14C 2.7996 no 1_554
H10A H23 3.1060 no 2_556
H10A H26 3.5947 no 2_566
H10B C23 2.8925 no 2_556
H10B C24 2.8567 no 2_556
H10B H19 3.4845 no 1_554
H10B H23 2.3537 no 2_556
H10B H24 2.2821 no 2_556
H10C C16 3.5804 no 2_656
H10C C19 3.4734 no 1_554
H10C H1 3.3914 no 2_656
H10C H12A 3.3324 no 1_554
H10C H14C 3.0974 no 1_554
H10C H16 2.9226 no 2_656
H10C H17 3.0080 no 2_656
H10C H19 3.1815 no 1_554
H10C H23 3.5230 no 2_556
H10C H24 3.0801 no 2_556
H11A O4 3.4135 no 2_666
H11A C10 3.5704 no 2_566
H11A H10A 2.6795 no 2_566
H11A H23 3.3306 no 1_565
H11B O3 2.9864 no 2_666
H11B O4 2.6771 no 2_666
H11B C7 3.1614 no 2_666
H11B H14B 3.3731 no 2_667
H11B H23 3.4970 no 1_565
H12A H10A 3.2817 no 1_556
H12A H10C 3.3324 no 1_556
H12A H17 2.8685 no 2_657
H12B C14 3.2340 no 2_667
H12B C17 3.1259 no 2_657
H12B C18 3.4302 no 2_657
H12B H13A 3.3872 no 2_667
H12B H14A 3.0410 no 2_667
H12B H14B 2.6507 no 2_667
H12B H17 2.3805 no 2_657
H12B H18 3.0152 no 2_657
H13A C14 3.5145 no 2_667
H13A C17 3.2450 no 1_565
H13A C18 3.3988 no 1_565
H13A H12B 3.3872 no 2_667
H13A H14B 2.5496 no 2_667
H13A H17 3.2779 no 1_565
H13A H18 3.5371 no 1_565
H13B O2 2.9908 no 2_567
H13B C20 3.5102 no 2_567
H13B H20 2.5765 no 2_567
H14A O1 2.9237 no 2_667
H14A C18 3.0895 no 1_565
H14A C25 3.1439 no 2_567
H14A C26 3.1098 no 2_567
H14A H8A 2.8683 no 1_556
H14A H12B 3.0410 no 2_667
H14A H18 2.6088 no 1_565
H14A H25 2.8717 no 2_567
H14A H26 2.8190 no 2_567
H14B O1 3.3730 no 2_667
H14B C12 3.2451 no 2_667
H14B C13 3.1276 no 2_667
H14B C14 3.4315 no 2_667
H14B H8A 3.2985 no 1_556
H14B H11B 3.3731 no 2_667
H14B H12B 2.6507 no 2_667
H14B H13A 2.5496 no 2_667
H14B H14B 2.8787 no 2_667
H14B H17 3.2288 no 2_657
H14C O2 2.9717 no 2_567
H14C O6 2.7119 no 1_556
H14C C9 3.5586 no 1_556
H14C C10 3.0491 no 1_556
H14C C26 3.4168 no 2_567
H14C H8A 2.7499 no 1_556
H14C H10A 2.7996 no 1_556
H14C H10C 3.0974 no 1_556
H14C H26 2.7099 no 2_567
H16 O5 2.4866 no 2_656
H16 C9 3.2443 no 2_656
H16 H10C 2.9226 no 2_656
H17 C12 3.0662 no 2_657
H17 H10C 3.0080 no 2_656
H17 H12A 2.8685 no 2_657
H17 H12B 2.3805 no 2_657
H17 H13A 3.2779 no 1_545
H17 H14B 3.2288 no 2_657
H18 O1 2.7967 no 2_657
H18 N1 3.2054 no 2_657
H18 C1 3.5462 no 2_657
H18 C14 3.4811 no 1_545
H18 C24 3.4930 no 2_557
H18 C25 3.3064 no 2_557
H18 H1 2.9288 no 2_657
H18 H12B 3.0152 no 2_657
H18 H13A 3.5371 no 1_545
H18 H14A 2.6088 no 1_545
H18 H24 3.4999 no 2_557
H18 H25 3.1621 no 2_557
H19 C22 3.2651 no 2_557
H19 C23 2.8211 no 2_557
H19 C24 2.8160 no 2_557
H19 C25 3.2503 no 2_557
H19 H10B 3.4845 no 1_556
H19 H10C 3.1815 no 1_556
H19 H23 3.1094 no 2_557
H19 H24 3.1042 no 2_557
H20 C13 3.5523 no 2_567
H20 H13B 2.5765 no 2_567
H22 O3 3.2314 no 2_656
H22 O4 3.3556 no 2_656
H22 C7 3.4724 no 2_656
H23 O4 2.5794 no 2_656
H23 C7 3.4194 no 2_656
H23 C10 3.1155 no 2_556
H23 C24 3.2447 no 2_556
H23 H10A 3.1060 no 2_556
H23 H10B 2.3537 no 2_556
H23 H10C 3.5230 no 2_556
H23 H11A 3.3306 no 1_545
H23 H11B 3.4970 no 1_545
H23 H19 3.1094 no 2_557
H23 H24 2.7158 no 2_556
H24 O4 2.9057 no 1_455
H24 O5 3.4474 no 2_556
H24 C7 3.5122 no 1_455
H24 C10 3.0880 no 2_556
H24 C23 3.0058 no 2_556
H24 C24 3.1822 no 2_556
H24 H1 3.1008 no 1_455
H24 H10B 2.2821 no 2_556
H24 H10C 3.0801 no 2_556
H24 H18 3.4999 no 2_557
H24 H19 3.1042 no 2_557
H24 H23 2.7158 no 2_556
H24 H24 3.0351 no 2_556
H25 O1 2.6330 no 1_455
H25 O4 2.7626 no 1_455
H25 C7 3.5281 no 1_455
H25 C8 2.7457 no 2_566
H25 H1 3.5484 no 1_455
H25 H8A 2.2265 no 2_566
H25 H8B 2.6305 no 2_566
H25 H8C 2.9619 no 2_566
H25 H14A 2.8717 no 2_567
H25 H18 3.1621 no 2_557
H26 O6 3.3657 no 2_566
H26 C8 3.2300 no 2_566
H26 C14 3.1911 no 2_567
H26 H8A 2.5978 no 2_566
H26 H8C 2.9957 no 2_566
H26 H10A 3.5947 no 2_566
H26 H14A 2.8190 no 2_567
H26 H14C 2.7099 no 2_567

loop_
_geom_torsion_atom_site_label_1
_geom_torsion_atom_site_label_2
_geom_torsion_atom_site_label_3
_geom_torsion_atom_site_label_4
_geom_torsion
_geom_torsion_publ_flag
C6 O3 C7 O4 -169.23(8) no
C6 O3 C7 C1 14.17(10) no
C7 O3 C6 C5 -31.87(10) no
C7 O3 C6 C8 92.93(8) no
C7 O3 C6 C9 -147.99(7) no
C10 O6 C9 O5 1.15(13) no
C10 O6 C9 C6 179.39(7) no
O1 N1 C1 C5 -172.72(7) no
O1 N1 C1 C7 -56.55(10) no
O1 N1 C2 C3 -174.90(7) no
O1 N1 C2 C11 2.09(13) no
C1 N1 C2 C3 4.55(13) no
C1 N1 C2 C11 -178.46(7) no
C2 N1 C1 C5 7.79(12) no
C2 N1 C1 C7 123.95(9) no
N1 C1 C5 C4 -36.40(10) no
N1 C1 C5 C6 92.35(8) no
N1 C1 C7 O3 -112.95(9) no
N1 C1 C7 O4 70.69(12) no
C5 C1 C7 O3 10.17(9) no
C5 C1 C7 O4 -166.19(9) no
C7 C1 C5 C4 -156.89(6) no
C7 C1 C5 C6 -28.14(8) no
N1 C2 C3 O2 -173.96(8) no
N1 C2 C3 C4 12.13(13) no
N1 C2 C11 C12 -83.47(10) no
C3 C2 C11 C12 93.58(11) no
C11 C2 C3 O2 9.12(13) no
C11 C2 C3 C4 -164.79(7) no
O2 C3 C4 C5 148.60(9) no
O2 C3 C4 C15 -92.01(11) no
O2 C3 C4 C21 26.21(13) no
C2 C3 C4 C5 -37.82(11) no
C2 C3 C4 C15 81.57(9) no
C2 C3 C4 C21 -160.21(8) no
C3 C4 C5 C1 49.70(10) no
C3 C4 C5 C6 -70.87(12) no
C3 C4 C15 C16 -126.41(11) no
C3 C4 C15 C20 57.15(13) no
C3 C4 C21 C22 -169.80(7) no
C3 C4 C21 C26 13.07(12) no
C5 C4 C15 C16 -9.68(18) no
C5 C4 C15 C20 173.88(10) no
C15 C4 C5 C1 -64.12(12) no
C15 C4 C5 C6 175.31(9) no
C5 C4 C21 C22 67.70(9) no
C5 C4 C21 C26 -109.43(8) no
C21 C4 C5 C1 177.16(6) no
C21 C4 C5 C6 56.59(11) no
C15 C4 C21 C22 -53.84(9) no
C15 C4 C21 C26 129.02(8) no
C21 C4 C15 C16 109.30(12) no
C21 C4 C15 C20 -67.14(12) no
C1 C5 C6 O3 36.12(9) no
C1 C5 C6 C8 -80.35(9) no
C1 C5 C6 C9 146.24(7) no
C4 C5 C6 O3 163.30(9) no
C4 C5 C6 C8 46.84(15) no
C4 C5 C6 C9 -86.58(11) no
O3 C6 C9 O5 64.02(10) no
O3 C6 C9 O6 -114.25(7) no
C5 C6 C9 O5 -44.85(11) no
C5 C6 C9 O6 136.88(7) no
C8 C6 C9 O5 178.91(7) no
C8 C6 C9 O6 0.64(10) no
C2 C11 C12 C13 177.81(8) no
C11 C12 C13 C14 -178.05(9) no
C4 C15 C16 C17 -177.68(11) no
C4 C15 C20 C19 177.03(12) no
C16 C15 C20 C19 0.4(2) no
C20 C15 C16 C17 -1.3(2) no
C15 C16 C17 C18 1.0(2) no
C16 C17 C18 C19 0.2(2) no
C17 C18 C19 C20 -1.0(3) no
C18 C19 C20 C15 0.8(3) no
C4 C21 C22 C23 -176.11(7) no
C4 C21 C26 C25 176.73(7) no
C22 C21 C26 C25 -0.36(12) no
C26 C21 C22 C23 1.24(13) no
C21 C22 C23 C24 -0.98(13) no
C22 C23 C24 C25 -0.18(13) no
C23 C24 C25 C26 1.05(14) no
C24 C25 C26 C21 -0.78(14) no
